data_7011038
loop_
_publ_author_name
'Jian-Feng Li'
'Lin-Hong Weng'
'Xue-Hong Wei'
'Dian-Sheng Liu'

_publ_section_title
;
 Synthesis and structures of novel chiral lithium amidinates and mono-
 and di-lithium (1R,2R)-(&#x2212;)-1,2-(NHSiMe3)2C6H10
;
_journal_issue 7
_journal_name_full 'J. Chem. Soc., Dalton Trans.'
_journal_page_first 1401
_journal_page_last 1405
_journal_paper_doi 10.1039/b106992f
_journal_year 2002
_chemical_formula_sum 'C38 H68 Li2 N6 Si4'
_chemical_formula_weight 735.22
_chemical_name_systematic
; 
? 
;
_space_group_IT_number 4
_symmetry_cell_setting monoclinic
_symmetry_space_group_name_Hall 'P 2yb'
_symmetry_space_group_name_H-M 'P 1 21 1'
_atom_sites_solution_hydrogens 'hydrogen atoms are generated by HFIX instructions'
_atom_sites_solution_primary direct
_atom_sites_solution_secondary difmap
_audit_creation_method SHELXL-97
_cell_angle_alpha 90.00
_cell_angle_beta 96.703(1)
_cell_angle_gamma 90.00
_cell_formula_units_Z 2
_cell_length_a 9.9459(4)
_cell_length_b 20.6507(9)
_cell_length_c 11.0775(4)
_cell_measurement_reflns_used 16443
_cell_measurement_temperature 293(2)
_cell_measurement_theta_max 27.48
_cell_measurement_theta_min 2.61
_cell_volume 2259.65(16)
_computing_cell_refinement
;
Molecular Structure Corporation (1994)
MSC/AFC Diffractometer Control Software
MSC, 3200 Research Forest Drive, The
Woodlands, TX 77381 USA.
;
_computing_data_collection
;
Molecular Structure Corporation (1994)
MSC/AFC Diffractometer Control Software
MSC, 3200 Research Forest Drive, The
Woodlands, TX 77381, USA.
;
_computing_data_reduction
;
Sheldrick, G. M. (1997) SHELXS97, Program
for the Solution of Crystal Structure,
University of Gottingen, Germany.
;
_computing_molecular_graphics
;
Interactive Molecular Graphics XP, Virsion
4.2 for MSDOS (1990), Siemens Analytical
X-ray Instruments Inc., Madison, Wisconsin,
USA.
;
_computing_publication_material
;
Sheldrick, G. M. (1997) SHELXL97, Program
for the refinement of Crystal Structure,
University of Gottingen, Germany.
;
_computing_structure_refinement
;
Sheldrick, G. M. (1997) SHELXL97, Program
for the Refinement of Crystal Structure,
University of Gottingen, Germany.
;
_computing_structure_solution
;
Sheldrick, G. M. (1997) SHELXS97, Program
for the Solution of Crystal Structure,
University of Gottingen, Germany.
;
_diffrn_ambient_temperature 173(2)
_diffrn_detector_area_resol_mean '100x100 microns'
_diffrn_measured_fraction_theta_full 0.979
_diffrn_measured_fraction_theta_max 0.979
_diffrn_measurement_device_type 'Rigaku RAXIS RAPID IP'
_diffrn_measurement_method Oscilation
_diffrn_radiation_monochromator graphite
_diffrn_radiation_source 'fine-focus sealed tube'
_diffrn_radiation_type MoK\a
_diffrn_radiation_wavelength 0.71073
_diffrn_reflns_av_R_equivalents 0.0464
_diffrn_reflns_av_sigmaI/netI 0.0539
_diffrn_reflns_limit_h_max 12
_diffrn_reflns_limit_h_min -12
_diffrn_reflns_limit_k_max 26
_diffrn_reflns_limit_k_min -26
_diffrn_reflns_limit_l_max 14
_diffrn_reflns_limit_l_min -14
_diffrn_reflns_number 16443
_diffrn_reflns_theta_full 27.48
_diffrn_reflns_theta_max 27.48
_diffrn_reflns_theta_min 2.61
_exptl_absorpt_coefficient_mu 0.163
_exptl_absorpt_correction_T_max 1.1638
_exptl_absorpt_correction_T_min 0.8828
_exptl_absorpt_correction_type empirical
_exptl_crystal_colour Colourless
_exptl_crystal_density_diffrn 1.080
_exptl_crystal_density_method 'not measured'
_exptl_crystal_description Block
_exptl_crystal_F_000 800
_exptl_crystal_size_max 0.40
_exptl_crystal_size_mid 0.35
_exptl_crystal_size_min 0.30
_refine_diff_density_max 0.277
_refine_diff_density_min -0.195
_refine_diff_density_rms 0.041
_refine_ls_abs_structure_details 'Flack H D (1983), Acta Cryst. A39, 876-881'
_refine_ls_abs_structure_Flack 0.11(9)
_refine_ls_extinction_coef 0.0017(6)
_refine_ls_extinction_expression Fc^*^=kFc[1+0.001xFc^2^\l^3^/sin(2\q)]^-1/4^
_refine_ls_extinction_method SHELXL97
_refine_ls_goodness_of_fit_ref 0.952
_refine_ls_hydrogen_treatment
;
hydrogen coordinates ride on the coordinates of the previous atom, the 
isotropic U values are 1.2 OR 1.5 time over the U values of the
previous atom.
;
_refine_ls_matrix_type full
_refine_ls_number_parameters 470
_refine_ls_number_reflns 5212
_refine_ls_number_restraints 1
_refine_ls_restrained_S_all 0.952
_refine_ls_R_factor_all 0.0517
_refine_ls_R_factor_gt 0.0373
_refine_ls_shift/su_max 0.026
_refine_ls_shift/su_mean 0.001
_refine_ls_structure_factor_coef Fsqd
_refine_ls_weighting_details 'w=1/[\s^2^(Fo^2^)+(0.0435P)^2^+0.0000P] where P=(Fo^2^+2Fc^2^)/3'
_refine_ls_weighting_scheme calc
_refine_ls_wR_factor_gt 0.0771
_refine_ls_wR_factor_ref 0.0814
_reflns_number_gt 4181
_reflns_number_total 5212
_reflns_threshold_expression >2sigma(I)
_cod_data_source_file b106992f.txt
_cod_data_source_block compound4
_cod_depositor_comments
;
The following automatic conversions were performed:
'_symmetry_cell_setting' value 'Monoclinic' changed to 'monoclinic'
according to '/home/saulius/struct/CIF-dictionaries/cif_core.dic'
dictionary named 'cif_core.dic' version 2.4.1 from 2010-06-29.

Automatic conversion script
Id: cif_fix_enum 1527 2010-12-29 10:47:43Z saulius 

The following automatic conversions were performed:

'_refine_ls_weighting_scheme' value 'calc
w=1/[\s^2^(Fo^2^)+(0.0435P)^2^+0.0000P] where P=(Fo^2^+2Fc^2^)/3' was
changed to 'calc'. New tag '_refine_ls_weighting_details' was
created. The value of the new tag was set to
'w=1/[\s^2^(Fo^2^)+(0.0435P)^2^+0.0000P] where P=(Fo^2^+2Fc^2^)/3'.

Automatic conversion script
Id: cif_fix_values 3143 2015-03-26 13:38:13Z robertas 

2017-12-13
Z value and formula fixed to values more according to usual
chemical conventions.                 miguel
;
_cod_original_cell_volume 2259.7(2)
_cod_original_sg_symbol_H-M 'P 2(1)'
_cod_original_formula_sum 'C19 H34 Li N3 Si2'
_cod_original_formula_units_Z 4
_cod_original_formula_weight 367.61
_cod_database_code 7011038

loop_
_symmetry_equiv_pos_as_xyz
'x, y, z'
'-x, y+1/2, -z'

loop_
_atom_site_label
_atom_site_type_symbol
_atom_site_fract_x
_atom_site_fract_y
_atom_site_fract_z
_atom_site_U_iso_or_equiv
_atom_site_adp_type
_atom_site_occupancy
_atom_site_calc_flag
_atom_site_refinement_flags
_atom_site_disorder_assembly
_atom_site_disorder_group
Si11 Si 0.97970(8) -0.29611(4) 0.77430(7) 0.03024(18) Uani 1 d . . .
Si12 Si 1.52088(9) -0.54519(4) 1.00308(8) 0.0361(2) Uani 1 d . . .
Si21 Si 1.06625(8) -0.55083(4) 0.75476(7) 0.03175(18) Uani 1 d . . .
Si22 Si 1.41389(8) -0.22269(4) 0.55131(7) 0.03064(18) Uani 1 d . . .
N11 N 1.1497(2) -0.31243(11) 0.7989(2) 0.0299(5) Uani 1 d . . .
N12 N 1.3531(2) -0.34799(11) 0.8940(2) 0.0269(5) Uani 1 d . . .
N13 N 1.4643(2) -0.46480(11) 1.0029(2) 0.0302(5) Uani 1 d . . .
N21 N 1.1851(2) -0.49273(11) 0.7343(2) 0.0293(5) Uani 1 d . . .
N22 N 1.3367(2) -0.43239(10) 0.64124(19) 0.0245(5) Uani 1 d . . .
N23 N 1.3753(2) -0.30563(10) 0.5444(2) 0.0272(5) Uani 1 d . . .
Li1 Li 1.2993(5) -0.3409(2) 0.7024(4) 0.0295(10) Uani 1 d . . .
Li2 Li 1.3364(5) -0.4433(2) 0.8343(4) 0.0311(10) Uani 1 d . . .
C11 C 1.2317(3) -0.32093(12) 0.9001(2) 0.0262(5) Uani 1 d . . .
C12 C 1.1927(2) -0.30117(13) 1.0225(2) 0.0278(5) Uani 1 d . . .
C13 C 1.2016(3) -0.23769(14) 1.0613(3) 0.0368(7) Uani 1 d . . .
H13 H 1.2323 -0.2061 1.0113 0.044 Uiso 1 calc R . .
C14 C 1.1654(3) -0.22056(19) 1.1737(3) 0.0487(9) Uani 1 d . . .
H14 H 1.1716 -0.1775 1.1985 0.058 Uiso 1 calc R . .
C15 C 1.1204(3) -0.2663(2) 1.2487(3) 0.0538(10) Uani 1 d . . .
H15 H 1.0965 -0.2547 1.3244 0.065 Uiso 1 calc R . .
C16 C 1.1108(3) -0.3297(2) 1.2110(3) 0.0481(9) Uani 1 d . . .
H16 H 1.0799 -0.3610 1.2616 0.058 Uiso 1 calc R . .
C17 C 1.1466(3) -0.34749(15) 1.0986(3) 0.0367(7) Uani 1 d . . .
H17 H 1.1399 -0.3906 1.0741 0.044 Uiso 1 calc R . .
C18 C 1.4565(3) -0.34598(13) 0.9993(2) 0.0256(5) Uani 1 d . . .
H18 H 1.4108 -0.3466 1.0730 0.031 Uiso 1 calc R . .
C19 C 1.5404(3) -0.28411(14) 0.9999(3) 0.0348(7) Uani 1 d . . .
H19A H 1.4807 -0.2469 0.9995 0.042 Uiso 1 calc R . .
H19B H 1.5851 -0.2824 0.9267 0.042 Uiso 1 calc R . .
C20 C 1.6468(3) -0.28027(15) 1.1110(3) 0.0447(8) Uani 1 d . . .
H20A H 1.6996 -0.2410 1.1071 0.054 Uiso 1 calc R . .
H20B H 1.6023 -0.2787 1.1843 0.054 Uiso 1 calc R . .
C21 C 1.7394(3) -0.33835(16) 1.1156(3) 0.0439(8) Uani 1 d . . .
H21A H 1.8008 -0.3372 1.1903 0.053 Uiso 1 calc R . .
H21B H 1.7932 -0.3364 1.0481 0.053 Uiso 1 calc R . .
C22 C 1.6603(3) -0.40165(16) 1.1095(3) 0.0393(7) Uani 1 d . . .
H22A H 1.6192 -0.4068 1.1841 0.047 Uiso 1 calc R . .
H22B H 1.7228 -0.4373 1.1043 0.047 Uiso 1 calc R . .
C23 C 1.5489(3) -0.40565(14) 1.0013(3) 0.0286(6) Uani 1 d . . .
H23 H 1.5923 -0.4059 0.9263 0.034 Uiso 1 calc R . .
C24 C 0.8784(3) -0.36967(16) 0.7999(3) 0.0464(8) Uani 1 d . . .
H24A H 0.9016 -0.4038 0.7472 0.070 Uiso 1 calc R . .
H24B H 0.7838 -0.3599 0.7827 0.070 Uiso 1 calc R . .
H24C H 0.8977 -0.3832 0.8830 0.070 Uiso 1 calc R . .
C25 C 0.9415(3) -0.27434(17) 0.6091(3) 0.0451(8) Uani 1 d . . .
H25A H 0.9750 -0.2316 0.5959 0.068 Uiso 1 calc R . .
H25B H 0.8454 -0.2754 0.5862 0.068 Uiso 1 calc R . .
H25C H 0.9846 -0.3049 0.5607 0.068 Uiso 1 calc R . .
C26 C 0.9186(3) -0.22830(16) 0.8670(3) 0.0403(7) Uani 1 d . . .
H26A H 0.9270 -0.2407 0.9510 0.061 Uiso 1 calc R . .
H26B H 0.8254 -0.2192 0.8393 0.061 Uiso 1 calc R . .
H26C H 0.9721 -0.1903 0.8579 0.061 Uiso 1 calc R . .
C27 C 1.3747(4) -0.59294(17) 1.0444(4) 0.0611(10) Uani 1 d . . .
H27A H 1.3496 -0.5777 1.1205 0.092 Uiso 1 calc R . .
H27B H 1.3993 -0.6378 1.0515 0.092 Uiso 1 calc R . .
H27C H 1.2995 -0.5879 0.9824 0.092 Uiso 1 calc R . .
C28 C 1.6709(4) -0.56619(18) 1.1136(3) 0.0561(10) Uani 1 d . . .
H28A H 1.7508 -0.5474 1.0872 0.084 Uiso 1 calc R . .
H28B H 1.6808 -0.6124 1.1179 0.084 Uiso 1 calc R . .
H28C H 1.6582 -0.5496 1.1924 0.084 Uiso 1 calc R . .
C29 C 1.5607(5) -0.56394(19) 0.8490(3) 0.0633(11) Uani 1 d . . .
H29A H 1.4824 -0.5562 0.7916 0.095 Uiso 1 calc R . .
H29B H 1.5869 -0.6086 0.8451 0.095 Uiso 1 calc R . .
H29C H 1.6337 -0.5368 0.8298 0.095 Uiso 1 calc R . .
C31 C 1.2348(2) -0.47491(12) 0.6334(2) 0.0251(5) Uani 1 d . . .
C32 C 1.1733(3) -0.50093(12) 0.5117(2) 0.0276(6) Uani 1 d . . .
C33 C 1.0712(3) -0.46573(14) 0.4442(3) 0.0369(7) Uani 1 d . . .
H33 H 1.0457 -0.4257 0.4725 0.044 Uiso 1 calc R . .
C34 C 1.0070(4) -0.48967(16) 0.3356(3) 0.0483(8) Uani 1 d . . .
H34 H 0.9389 -0.4658 0.2914 0.058 Uiso 1 calc R . .
C35 C 1.0441(4) -0.54867(19) 0.2935(3) 0.0533(9) Uani 1 d . . .
H35 H 1.0014 -0.5646 0.2205 0.064 Uiso 1 calc R . .
C36 C 1.1449(4) -0.58459(17) 0.3593(3) 0.0520(9) Uani 1 d . . .
H36 H 1.1703 -0.6245 0.3303 0.062 Uiso 1 calc R . .
C37 C 1.2076(3) -0.56087(14) 0.4681(3) 0.0375(7) Uani 1 d . . .
H37 H 1.2740 -0.5855 0.5129 0.045 Uiso 1 calc R . .
C38 C 1.4138(3) -0.42382(12) 0.5384(2) 0.0265(6) Uani 1 d . . .
H38 H 1.3523 -0.4272 0.4628 0.032 Uiso 1 calc R . .
C39 C 1.5234(3) -0.47607(14) 0.5391(3) 0.0320(6) Uani 1 d . . .
H39A H 1.5800 -0.4748 0.6165 0.038 Uiso 1 calc R . .
H39B H 1.4804 -0.5183 0.5315 0.038 Uiso 1 calc R . .
C40 C 1.6123(3) -0.46778(15) 0.4372(3) 0.0376(7) Uani 1 d . . .
H40A H 1.6817 -0.5010 0.4436 0.045 Uiso 1 calc R . .
H40B H 1.5578 -0.4725 0.3592 0.045 Uiso 1 calc R . .
C41 C 1.6783(3) -0.40130(15) 0.4454(3) 0.0368(7) Uani 1 d . . .
H41A H 1.7398 -0.3982 0.5198 0.044 Uiso 1 calc R . .
H41B H 1.7303 -0.3953 0.3774 0.044 Uiso 1 calc R . .
C42 C 1.5717(3) -0.34857(14) 0.4436(3) 0.0315(6) Uani 1 d . . .
H42A H 1.5162 -0.3491 0.3656 0.038 Uiso 1 calc R . .
H42B H 1.6163 -0.3068 0.4524 0.038 Uiso 1 calc R . .
C43 C 1.4807(3) -0.35664(12) 0.5447(2) 0.0260(5) Uani 1 d . . .
H43 H 1.5385 -0.3538 0.6224 0.031 Uiso 1 calc R . .
C44 C 1.0159(3) -0.53802(17) 0.9106(3) 0.0481(8) Uani 1 d . . .
H44A H 1.0951 -0.5295 0.9666 0.072 Uiso 1 calc R . .
H44B H 0.9714 -0.5762 0.9357 0.072 Uiso 1 calc R . .
H44C H 0.9552 -0.5018 0.9095 0.072 Uiso 1 calc R . .
C45 C 0.9063(3) -0.54928(16) 0.6470(3) 0.0416(7) Uani 1 d . . .
H45A H 0.8704 -0.5061 0.6422 0.062 Uiso 1 calc R . .
H45B H 0.8413 -0.5781 0.6756 0.062 Uiso 1 calc R . .
H45C H 0.9254 -0.5629 0.5678 0.062 Uiso 1 calc R . .
C46 C 1.1409(3) -0.63378(15) 0.7458(4) 0.0512(9) Uani 1 d . . .
H46A H 1.1312 -0.6479 0.6627 0.077 Uiso 1 calc R . .
H46B H 1.0945 -0.6633 0.7935 0.077 Uiso 1 calc R . .
H46C H 1.2351 -0.6325 0.7766 0.077 Uiso 1 calc R . .
C47 C 1.2584(4) -0.18027(15) 0.5854(4) 0.0506(9) Uani 1 d . . .
H47A H 1.1876 -0.1870 0.5199 0.076 Uiso 1 calc R . .
H47B H 1.2765 -0.1348 0.5945 0.076 Uiso 1 calc R . .
H47C H 1.2306 -0.1971 0.6593 0.076 Uiso 1 calc R . .
C48 C 1.4663(4) -0.18807(16) 0.4082(3) 0.0486(9) Uani 1 d . . .
H48A H 1.5595 -0.1984 0.4029 0.073 Uiso 1 calc R . .
H48B H 1.4553 -0.1419 0.4085 0.073 Uiso 1 calc R . .
H48C H 1.4110 -0.2061 0.3395 0.073 Uiso 1 calc R . .
C49 C 1.5516(4) -0.21088(16) 0.6765(3) 0.0490(8) Uani 1 d . . .
H49A H 1.5221 -0.2253 0.7514 0.073 Uiso 1 calc R . .
H49B H 1.5749 -0.1658 0.6827 0.073 Uiso 1 calc R . .
H49C H 1.6295 -0.2354 0.6602 0.073 Uiso 1 calc R . .
H51 H 1.310(4) -0.312(2) 0.490(4) 0.080 Uiso 1 d . . .
H52 H 1.411(5) -0.464(2) 1.054(4) 0.080 Uiso 1 d . . .

loop_
_atom_site_aniso_label
_atom_site_aniso_U_11
_atom_site_aniso_U_22
_atom_site_aniso_U_33
_atom_site_aniso_U_23
_atom_site_aniso_U_13
_atom_site_aniso_U_12
Si11 0.0278(4) 0.0306(4) 0.0316(4) -0.0004(3) 0.0006(3) 0.0034(3)
Si12 0.0457(5) 0.0286(4) 0.0320(4) 0.0007(3) -0.0033(4) 0.0093(4)
Si21 0.0301(4) 0.0254(4) 0.0393(4) 0.0062(3) 0.0024(3) -0.0042(3)
Si22 0.0359(4) 0.0217(4) 0.0334(4) 0.0026(3) 0.0004(3) -0.0033(3)
N11 0.0293(12) 0.0312(13) 0.0295(12) 0.0012(10) 0.0042(9) 0.0037(9)
N12 0.0263(11) 0.0255(11) 0.0285(12) -0.0031(10) 0.0017(9) 0.0016(9)
N13 0.0298(13) 0.0276(12) 0.0334(13) 0.0034(10) 0.0039(10) 0.0027(10)
N21 0.0310(12) 0.0265(12) 0.0298(12) 0.0025(9) 0.0013(10) -0.0046(9)
N22 0.0278(11) 0.0206(10) 0.0255(11) 0.0006(9) 0.0046(9) -0.0044(9)
N23 0.0249(11) 0.0227(12) 0.0335(13) 0.0025(10) 0.0008(9) 0.0001(9)
Li1 0.036(2) 0.024(2) 0.028(2) 0.0001(19) 0.0013(19) -0.0011(18)
Li2 0.040(3) 0.027(2) 0.025(2) -0.0014(18) -0.003(2) 0.0016(19)
C11 0.0291(14) 0.0178(11) 0.0321(14) -0.0020(11) 0.0047(11) -0.0029(10)
C12 0.0224(12) 0.0303(14) 0.0307(13) -0.0035(12) 0.0024(10) 0.0032(11)
C13 0.0349(16) 0.0334(16) 0.0416(17) -0.0080(13) 0.0016(13) 0.0035(12)
C14 0.0411(18) 0.051(2) 0.053(2) -0.0240(18) 0.0016(16) 0.0086(16)
C15 0.0369(18) 0.090(3) 0.0354(18) -0.016(2) 0.0065(14) 0.0108(19)
C16 0.0400(18) 0.073(3) 0.0323(17) 0.0120(17) 0.0084(14) 0.0058(17)
C17 0.0331(15) 0.0382(16) 0.0396(17) 0.0038(14) 0.0071(13) -0.0021(13)
C18 0.0246(13) 0.0279(13) 0.0241(13) -0.0027(11) 0.0022(10) -0.0013(10)
C19 0.0368(16) 0.0309(16) 0.0350(15) -0.0015(12) -0.0032(13) -0.0084(12)
C20 0.0435(18) 0.0440(19) 0.0457(19) -0.0054(14) 0.0011(14) -0.0170(14)
C21 0.0310(15) 0.058(2) 0.0409(17) 0.0034(15) -0.0037(13) -0.0124(14)
C22 0.0315(16) 0.0457(18) 0.0375(17) 0.0041(14) -0.0095(13) -0.0029(13)
C23 0.0263(14) 0.0321(15) 0.0268(14) 0.0003(11) 0.0005(11) 0.0009(11)
C24 0.0436(19) 0.0429(19) 0.053(2) -0.0010(16) 0.0068(16) -0.0006(15)
C25 0.0357(16) 0.059(2) 0.0382(17) 0.0016(15) -0.0055(13) 0.0024(15)
C26 0.0334(16) 0.0402(17) 0.0467(18) -0.0041(15) 0.0015(13) 0.0114(14)
C27 0.073(3) 0.0338(18) 0.075(3) 0.0175(18) 0.002(2) 0.0042(17)
C28 0.064(2) 0.051(2) 0.049(2) -0.0029(17) -0.0117(18) 0.0250(17)
C29 0.090(3) 0.056(2) 0.0426(19) -0.0071(17) 0.003(2) 0.030(2)
C31 0.0261(13) 0.0179(12) 0.0305(14) 0.0012(11) 0.0005(11) 0.0014(10)
C32 0.0309(15) 0.0240(13) 0.0278(14) -0.0005(11) 0.0036(11) -0.0047(10)
C33 0.0425(17) 0.0278(14) 0.0380(17) 0.0026(13) -0.0049(13) 0.0010(13)
C34 0.050(2) 0.046(2) 0.0437(19) 0.0014(15) -0.0193(15) 0.0001(15)
C35 0.057(2) 0.056(2) 0.0426(17) -0.0194(18) -0.0122(16) -0.0079(19)
C36 0.051(2) 0.0430(19) 0.059(2) -0.0256(17) -0.0060(17) 0.0006(16)
C37 0.0359(15) 0.0319(16) 0.0426(17) -0.0058(13) -0.0042(13) 0.0036(12)
C38 0.0287(14) 0.0258(13) 0.0251(13) -0.0005(11) 0.0035(11) -0.0020(10)
C39 0.0350(15) 0.0260(13) 0.0358(16) -0.0005(13) 0.0075(12) 0.0045(12)
C40 0.0401(17) 0.0376(16) 0.0350(16) -0.0024(14) 0.0037(13) 0.0090(13)
C41 0.0318(16) 0.0438(17) 0.0353(16) -0.0022(13) 0.0059(13) 0.0015(13)
C42 0.0310(14) 0.0333(14) 0.0313(15) 0.0009(12) 0.0077(12) -0.0032(12)
C43 0.0272(13) 0.0232(13) 0.0278(13) -0.0002(11) 0.0044(11) -0.0020(10)
C44 0.0442(18) 0.051(2) 0.0497(19) 0.0134(16) 0.0099(15) -0.0040(16)
C45 0.0385(16) 0.0359(16) 0.0494(18) 0.0030(15) 0.0004(14) -0.0070(14)
C46 0.0468(19) 0.0298(17) 0.077(3) 0.0104(17) 0.0079(18) -0.0036(14)
C47 0.056(2) 0.0279(16) 0.068(2) -0.0001(15) 0.0087(19) 0.0048(15)
C48 0.065(2) 0.0353(17) 0.045(2) 0.0110(15) 0.0028(17) -0.0138(16)
C49 0.057(2) 0.0415(19) 0.0453(19) -0.0010(15) -0.0065(16) -0.0084(15)

loop_
_atom_type_symbol
_atom_type_description
_atom_type_scat_dispersion_real
_atom_type_scat_dispersion_imag
_atom_type_scat_source
C C 0.0033 0.0016 'International Tables Vol C Tables 4.2.6.8 and 6.1.1.4'
H H 0.0000 0.0000 'International Tables Vol C Tables 4.2.6.8 and 6.1.1.4'
Li Li -0.0003 0.0001 'International Tables Vol C Tables 4.2.6.8 and 6.1.1.4'
N N 0.0061 0.0033 'International Tables Vol C Tables 4.2.6.8 and 6.1.1.4'
Si Si 0.0817 0.0704 'International Tables Vol C Tables 4.2.6.8 and 6.1.1.4'

loop_
_geom_angle_atom_site_label_1
_geom_angle_atom_site_label_2
_geom_angle_atom_site_label_3
_geom_angle
_geom_angle_site_symmetry_1
_geom_angle_site_symmetry_3
_geom_angle_publ_flag
N11 Si11 C24 110.87(14) . . ?
N11 Si11 C26 115.82(13) . . ?
C24 Si11 C26 108.03(15) . . ?
N11 Si11 C25 106.58(13) . . ?
C24 Si11 C25 106.98(16) . . ?
C26 Si11 C25 108.19(15) . . ?
N13 Si12 C29 107.62(15) . . ?
N13 Si12 C27 104.02(15) . . ?
C29 Si12 C27 112.1(2) . . ?
N13 Si12 C28 116.91(14) . . ?
C29 Si12 C28 108.50(18) . . ?
C27 Si12 C28 107.70(18) . . ?
N21 Si21 C44 106.59(14) . . ?
N21 Si21 C46 110.40(13) . . ?
C44 Si21 C46 109.16(17) . . ?
N21 Si21 C45 116.74(13) . . ?
C44 Si21 C45 106.66(15) . . ?
C46 Si21 C45 107.08(16) . . ?
N23 Si22 C49 107.50(13) . . ?
N23 Si22 C47 106.64(13) . . ?
C49 Si22 C47 110.35(17) . . ?
N23 Si22 C48 114.71(13) . . ?
C49 Si22 C48 109.30(16) . . ?
C47 Si22 C48 108.30(17) . . ?
C11 N11 Si11 131.44(19) . . ?
C11 N11 Li1 89.5(2) . . ?
Si11 N11 Li1 138.36(18) . . ?
C11 N12 C18 120.2(2) . . ?
C11 N12 Li2 111.8(2) . . ?
C18 N12 Li2 107.7(2) . . ?
C11 N12 Li1 84.1(2) . . ?
C18 N12 Li1 149.7(2) . . ?
Li2 N12 Li1 75.31(19) . . ?
C23 N13 Si12 126.62(18) . . ?
C23 N13 Li2 95.6(2) . . ?
Si12 N13 Li2 110.45(17) . . ?
C31 N21 Si21 129.42(19) . . ?
C31 N21 Li2 89.7(2) . . ?
Si21 N21 Li2 139.02(19) . . ?
C31 N22 C38 119.6(2) . . ?
C31 N22 Li1 117.4(2) . . ?
C38 N22 Li1 106.16(19) . . ?
C31 N22 Li2 84.7(2) . . ?
C38 N22 Li2 148.5(2) . . ?
Li1 N22 Li2 75.34(19) . . ?
C43 N23 Si22 122.74(17) . . ?
C43 N23 Li1 94.28(19) . . ?
Si22 N23 Li1 113.43(17) . . ?
N11 Li1 N22 128.0(2) . . ?
N11 Li1 N23 134.0(2) . . ?
N22 Li1 N23 87.00(19) . . ?
N11 Li1 N12 66.92(16) . . ?
N22 Li1 N12 103.3(2) . . ?
N23 Li1 N12 140.8(2) . . ?
N11 Li1 C11 33.32(11) . . ?
N22 Li1 C11 122.6(2) . . ?
N23 Li1 C11 149.4(2) . . ?
N12 Li1 C11 33.73(11) . . ?
N11 Li1 Li2 90.3(2) . . ?
N22 Li1 Li2 54.00(16) . . ?
N23 Li1 Li2 135.4(2) . . ?
N12 Li1 Li2 51.34(15) . . ?
C11 Li1 Li2 70.11(17) . . ?
N11 Li1 C43 167.7(2) . . ?
N22 Li1 C43 60.72(14) . . ?
N23 Li1 C43 33.65(11) . . ?
N12 Li1 C43 122.1(2) . . ?
C11 Li1 C43 154.1(2) . . ?
Li2 Li1 C43 102.0(2) . . ?
N21 Li2 N12 132.5(3) . . ?
N21 Li2 N22 66.30(16) . . ?
N12 Li2 N22 102.0(2) . . ?
N21 Li2 N13 133.2(2) . . ?
N12 Li2 N13 84.44(18) . . ?
N22 Li2 N13 143.6(3) . . ?
N21 Li2 C31 33.17(11) . . ?
N12 Li2 C31 123.9(2) . . ?
N22 Li2 C31 33.27(10) . . ?
N13 Li2 C31 150.6(2) . . ?
N21 Li2 Li1 93.2(2) . . ?
N12 Li2 Li1 53.34(16) . . ?
N22 Li2 Li1 50.66(15) . . ?
N13 Li2 Li1 133.3(2) . . ?
C31 Li2 Li1 71.53(17) . . ?
N21 Li2 C23 165.4(2) . . ?
N12 Li2 C23 59.46(14) . . ?
N22 Li2 C23 123.3(2) . . ?
N13 Li2 C23 32.46(11) . . ?
C31 Li2 C23 153.9(2) . . ?
Li1 Li2 C23 101.4(2) . . ?
N11 C11 N12 119.0(2) . . ?
N11 C11 C12 122.0(2) . . ?
N12 C11 C12 119.1(2) . . ?
N11 C11 Li1 57.21(17) . . ?
N12 C11 Li1 62.13(18) . . ?
C12 C11 Li1 174.1(2) . . ?
C13 C12 C17 118.6(3) . . ?
C13 C12 C11 121.6(3) . . ?
C17 C12 C11 119.8(2) . . ?
C12 C13 C14 120.7(3) . . ?
C15 C14 C13 120.5(3) . . ?
C14 C15 C16 119.4(3) . . ?
C15 C16 C17 120.6(3) . . ?
C16 C17 C12 120.1(3) . . ?
N12 C18 C19 111.2(2) . . ?
N12 C18 C23 110.7(2) . . ?
C19 C18 C23 110.3(2) . . ?
C18 C19 C20 112.0(2) . . ?
C21 C20 C19 110.4(3) . . ?
C20 C21 C22 111.7(2) . . ?
C21 C22 C23 113.8(3) . . ?
N13 C23 C22 113.2(2) . . ?
N13 C23 C18 108.8(2) . . ?
C22 C23 C18 110.1(2) . . ?
N13 C23 Li2 51.99(16) . . ?
C22 C23 Li2 165.1(2) . . ?
C18 C23 Li2 78.79(16) . . ?
N21 C31 N22 118.8(2) . . ?
N21 C31 C32 120.1(2) . . ?
N22 C31 C32 121.1(2) . . ?
N21 C31 Li2 57.13(17) . . ?
N22 C31 Li2 62.04(18) . . ?
C32 C31 Li2 174.8(2) . . ?
C37 C32 C33 118.2(3) . . ?
C37 C32 C31 122.5(2) . . ?
C33 C32 C31 119.1(2) . . ?
C34 C33 C32 120.8(3) . . ?
C35 C34 C33 119.8(3) . . ?
C34 C35 C36 120.3(3) . . ?
C37 C36 C35 119.7(3) . . ?
C36 C37 C32 121.1(3) . . ?
N22 C38 C39 110.5(2) . . ?
N22 C38 C43 109.8(2) . . ?
C39 C38 C43 109.3(2) . . ?
C40 C39 C38 113.0(2) . . ?
C41 C40 C39 110.0(2) . . ?
C42 C41 C40 110.6(2) . . ?
C41 C42 C43 112.6(2) . . ?
N23 C43 C42 113.5(2) . . ?
N23 C43 C38 109.8(2) . . ?
C42 C43 C38 110.8(2) . . ?
N23 C43 Li1 52.07(15) . . ?
C42 C43 Li1 165.4(2) . . ?
C38 C43 Li1 79.51(16) . . ?

loop_
_geom_bond_atom_site_label_1
_geom_bond_atom_site_label_2
_geom_bond_distance
_geom_bond_site_symmetry_2
_geom_bond_publ_flag
Si11 N11 1.715(2) . ?
Si11 C24 1.863(3) . ?
Si11 C26 1.879(3) . ?
Si11 C25 1.880(3) . ?
Si12 N13 1.753(2) . ?
Si12 C29 1.838(4) . ?
Si12 C27 1.858(4) . ?
Si12 C28 1.867(3) . ?
Si21 N21 1.718(2) . ?
Si21 C44 1.872(3) . ?
Si21 C46 1.874(3) . ?
Si21 C45 1.875(3) . ?
Si22 N23 1.755(2) . ?
Si22 C49 1.848(3) . ?
Si22 C47 1.854(3) . ?
Si22 C48 1.868(3) . ?
N11 C11 1.319(3) . ?
N11 Li1 2.018(5) . ?
N12 C11 1.340(3) . ?
N12 C18 1.463(3) . ?
N12 Li2 2.076(5) . ?
N12 Li1 2.133(5) . ?
N13 C23 1.485(4) . ?
N13 Li2 2.180(5) . ?
N21 C31 1.326(3) . ?
N21 Li2 2.036(5) . ?
N22 C31 1.336(3) . ?
N22 C38 1.457(3) . ?
N22 Li1 2.056(5) . ?
N22 Li2 2.151(5) . ?
N23 C43 1.486(3) . ?
N23 Li1 2.115(5) . ?
Li1 C11 2.400(5) . ?
Li1 Li2 2.572(6) . ?
Li1 C43 2.674(5) . ?
Li2 C31 2.424(5) . ?
Li2 C23 2.753(6) . ?
C11 C12 1.509(4) . ?
C12 C13 1.379(4) . ?
C12 C17 1.388(4) . ?
C13 C14 1.382(4) . ?
C14 C15 1.368(5) . ?
C15 C16 1.374(5) . ?
C16 C17 1.384(4) . ?
C18 C19 1.525(4) . ?
C18 C23 1.536(4) . ?
C19 C20 1.529(4) . ?
C20 C21 1.509(5) . ?
C21 C22 1.523(4) . ?
C22 C23 1.536(4) . ?
C31 C32 1.513(4) . ?
C32 C37 1.386(4) . ?
C32 C33 1.394(4) . ?
C33 C34 1.386(4) . ?
C34 C35 1.370(5) . ?
C35 C36 1.384(5) . ?
C36 C37 1.380(4) . ?
C38 C39 1.534(4) . ?
C38 C43 1.537(4) . ?
C39 C40 1.522(4) . ?
C40 C41 1.520(4) . ?
C41 C42 1.518(4) . ?
C42 C43 1.529(4) . ?
